data_4003577
loop_
_publ_author_name
'Adhikary, Amit'
'Yaghoobnejad Asl, Hooman'
'Sandineni, Prashanth'
'Balijapelly, Srikanth'
'Mohapatra, Sudip'
'Khatua, Sajal'
'Konar, Sanjit'
'Gerasimchuk, Nikolay'
'Chernatynskiy, Aleksandr V.'
'Choudhury, Amitava'

_publ_section_title
;
 Unusual Atmospheric Water Trapping and Water Induced Reversible
 Restacking of 2D Gallium Sulfide Layers in NaGaS2 Formed by
 Supertetrahedral Building Unit
;
_journal_name_full 'Chemistry of Materials'
_journal_paper_doi 10.1021/acs.chemmater.0c00836
_journal_year 2020
_chemical_formula_sum 'Fe0.13 Ga0.87 Na S2'
_chemical_formula_weight 154.98
_space_group_crystal_system monoclinic
_space_group_IT_number 15
_space_group_name_Hall '-C 2yc'
_space_group_name_H-M_alt 'C 1 2/c 1'
_audit_creation_method SHELXL-2014/7
_cell_angle_alpha 90
_cell_angle_beta 101.16(2)
_cell_angle_gamma 90
_cell_formula_units_Z 16
_cell_length_a 10.30(2)
_cell_length_b 10.29(2)
_cell_length_c 13.73(3)
_cell_measurement_reflns_used 948
_cell_measurement_temperature 220(2)
_cell_measurement_theta_max 25.62
_cell_measurement_theta_min 2.84
_cell_volume 1428(5)
_computing_cell_refinement 'Bruker SAINT V7.60A (Bruker, 2008)'
_computing_data_collection 'Bruker SMART V5.631 (Bruker, 2002)'
_computing_data_reduction 'Bruker SAINT V7.60A (Bruker, 2008)'
_computing_molecular_graphics 'SHELXTL (Sheldrick, 2008)'
_computing_publication_material 'SHELXTL (Sheldrick, 2008)'
_computing_structure_refinement 'SHELXL-2014/7 (Sheldrick, 2014)'
_computing_structure_solution 'SHELXS-97 (Sheldrick, 2008)'
_diffrn_ambient_temperature 220(2)
_diffrn_measured_fraction_theta_full 0.999
_diffrn_measured_fraction_theta_max 0.997
_diffrn_measurement_device_type 'Bruker Smart-Apex CCD area detector'
_diffrn_measurement_method '\w scans'
_diffrn_radiation_type MoK\a
_diffrn_radiation_wavelength 0.71073
_diffrn_reflns_av_R_equivalents 0.0533
_diffrn_reflns_av_unetI/netI 0.0364
_diffrn_reflns_Laue_measured_fraction_full 0.999
_diffrn_reflns_Laue_measured_fraction_max 0.997
_diffrn_reflns_limit_h_max 12
_diffrn_reflns_limit_h_min -12
_diffrn_reflns_limit_k_max 12
_diffrn_reflns_limit_k_min -12
_diffrn_reflns_limit_l_max 16
_diffrn_reflns_limit_l_min -16
_diffrn_reflns_number 6454
_diffrn_reflns_point_group_measured_fraction_full 0.999
_diffrn_reflns_point_group_measured_fraction_max 0.997
_diffrn_reflns_theta_full 25.242
_diffrn_reflns_theta_max 25.473
_diffrn_reflns_theta_min 2.824
_exptl_absorpt_coefficient_mu 8.246
_exptl_absorpt_correction_T_max 0.7453
_exptl_absorpt_correction_T_min 0.4393
_exptl_absorpt_correction_type multi-scan
_exptl_absorpt_process_details '(SADABS; Bruker, 2008)'
_exptl_crystal_colour amber
_exptl_crystal_density_diffrn 2.882
_exptl_crystal_density_meas ?
_exptl_crystal_description plate
_exptl_crystal_F_000 1173
_exptl_crystal_size_max 0.500
_exptl_crystal_size_mid 0.200
_exptl_crystal_size_min 0.050
_refine_diff_density_max 1.972
_refine_diff_density_min -0.867
_refine_diff_density_rms 0.234
_refine_ls_extinction_method none
_refine_ls_goodness_of_fit_ref 1.174
_refine_ls_hydrogen_treatment undef
_refine_ls_matrix_type full
_refine_ls_number_parameters 76
_refine_ls_number_reflns 1327
_refine_ls_number_restraints 0
_refine_ls_restrained_S_all 1.174
_refine_ls_R_factor_all 0.0659
_refine_ls_R_factor_gt 0.0541
_refine_ls_shift/su_max 0.000
_refine_ls_shift/su_mean 0.000
_refine_ls_structure_factor_coef Fsqd
_refine_ls_weighting_details 'w=1/[\s^2^(Fo^2^)+(0.0554P)^2^+30.4562P] where P=(Fo^2^+2Fc^2^)/3'
_refine_ls_weighting_scheme calc
_refine_ls_wR_factor_gt 0.1323
_refine_ls_wR_factor_ref 0.1382
_reflns_Friedel_coverage 0.000
_reflns_number_gt 1029
_reflns_number_total 1327
_reflns_threshold_expression 'I > 2\s(I)'
_cod_data_source_file cm0c00836_si_003.cif
_cod_data_source_block try
_cod_depositor_comments
;
The following automatic conversions were performed:

data item '_exptl_absorpt_correction_type' value 'Multi-scan' was
changed to 'multi-scan' in accordance with the
/home/data/users/saulius/crontab/automatic-downloads/rss-feeds/ACS/lib/dictionaries/cif_core.dic
dictionary named 'cif_core.dic' version 2.4.2 last updated on
2011-04-26.

data item '_exptl_crystal_density_meas' value 'none' was changed to
'?' -- the value is perceived as not measured.

Automatic conversion script
Id: cif_fix_values 7556 2019-12-06 15:28:31Z antanas 
;
_cod_original_cell_volume 1429(5)
_cod_original_sg_symbol_H-M 'C 2/c'
_cod_database_code 4003577
_shelx_shelxl_version_number 2014/7
_shelx_space_group_comment
;
The symmetry employed for this shelxl refinement is uniquely defined
by the following loop, which should always be used as a source of
symmetry information in preference to the above space-group names.
They are only intended as comments.
;
_shelx_estimated_absorpt_t_min 0.104
_shelx_estimated_absorpt_t_max 0.683

loop_
_space_group_symop_operation_xyz
'x, y, z'
'-x, y, -z+1/2'
'x+1/2, y+1/2, z'
'-x+1/2, y+1/2, -z+1/2'
'-x, -y, -z'
'x, -y, z-1/2'
'-x+1/2, -y+1/2, -z'
'x+1/2, -y+1/2, z-1/2'

loop_
_atom_site_label
_atom_site_type_symbol
_atom_site_fract_x
_atom_site_fract_y
_atom_site_fract_z
_atom_site_U_iso_or_equiv
_atom_site_adp_type
_atom_site_occupancy
_atom_site_site_symmetry_order
_atom_site_calc_flag
_atom_site_refinement_flags_posn
_atom_site_refinement_flags_adp
_atom_site_refinement_flags_occupancy
_atom_site_disorder_assembly
_atom_site_disorder_group
Ga1 Ga 0.09911(8) 0.18889(8) 0.15200(7) 0.0130(4) Uani 0.86(3) 1 d . . P . .
Fe1 Fe 0.09911(8) 0.18889(8) 0.15200(7) 0.0130(4) Uani 0.14(3) 1 d . . P . .
Ga2 Ga 0.14817(8) 0.43593(8) 0.34821(7) 0.0122(4) Uani 0.87(3) 1 d . . P . .
Fe2 Fe 0.14817(8) 0.43593(8) 0.34821(7) 0.0122(4) Uani 0.13(3) 1 d . . P . .
S1 S 0.0504(2) 0.3122(2) 0.45238(18) 0.0316(7) Uani 1 1 d . . . . .
S2 S 0.0000 0.0556(3) 0.2500 0.0237(8) Uani 1 2 d S T P . .
S3 S 0.2004(2) 0.0631(2) 0.05132(18) 0.0293(7) Uani 1 1 d . . . . .
S4 S 0.25668(18) 0.3126(2) 0.25010(16) 0.0210(6) Uani 1 1 d . . . . .
S5 S 0.0000 0.5691(3) 0.2500 0.0204(8) Uani 1 2 d S T P . .
Na1 Na 0.2826(5) 0.0617(5) 0.3796(4) 0.0551(15) Uani 1 1 d . . . . .
Na2 Na 0.4660(5) 0.3127(6) 0.1190(4) 0.0642(17) Uani 1 1 d . . . . .

loop_
_atom_site_aniso_label
_atom_site_aniso_U_11
_atom_site_aniso_U_22
_atom_site_aniso_U_33
_atom_site_aniso_U_23
_atom_site_aniso_U_13
_atom_site_aniso_U_12
Ga1 0.0111(5) 0.0079(5) 0.0204(6) -0.0009(4) 0.0039(4) 0.0024(3)
Fe1 0.0111(5) 0.0079(5) 0.0204(6) -0.0009(4) 0.0039(4) 0.0024(3)
Ga2 0.0091(5) 0.0067(5) 0.0204(6) -0.0009(4) 0.0021(4) -0.0024(3)
Fe2 0.0091(5) 0.0067(5) 0.0204(6) -0.0009(4) 0.0021(4) -0.0024(3)
S1 0.0378(14) 0.0355(14) 0.0203(14) -0.0002(10) 0.0022(10) -0.0311(11)
S2 0.0284(16) 0.0155(15) 0.030(2) 0.000 0.0137(14) 0.000
S3 0.0352(13) 0.0321(14) 0.0202(14) -0.0002(10) 0.0041(10) 0.0260(10)
S4 0.0131(10) 0.0179(12) 0.0320(16) -0.0072(8) 0.0046(9) -0.0016(7)
S5 0.0158(14) 0.0077(13) 0.036(2) 0.000 -0.0004(13) 0.000
Na1 0.062(3) 0.062(3) 0.040(3) -0.003(2) 0.006(2) -0.046(3)
Na2 0.079(4) 0.076(4) 0.036(3) 0.003(2) 0.009(2) 0.059(3)

loop_
_atom_type_symbol
_atom_type_description
_atom_type_scat_dispersion_real
_atom_type_scat_dispersion_imag
_atom_type_scat_source
Na Na 0.0362 0.0249 'International Tables Vol C Tables 4.2.6.8 and 6.1.1.4'
S S 0.1246 0.1234 'International Tables Vol C Tables 4.2.6.8 and 6.1.1.4'
Ga Ga 0.2307 1.6083 'International Tables Vol C Tables 4.2.6.8 and 6.1.1.4'
Fe Fe 0.3463 0.8444 'International Tables Vol C Tables 4.2.6.8 and 6.1.1.4'

loop_
_geom_angle_atom_site_label_1
_geom_angle_atom_site_label_2
_geom_angle_atom_site_label_3
_geom_angle
_geom_angle_site_symmetry_1
_geom_angle_site_symmetry_3
_geom_angle_publ_flag
S1 Ga1 S4 112.17(16) 2 . ?
S1 Ga1 S3 105.51(16) 2 . ?
S4 Ga1 S3 108.44(16) . . ?
S1 Ga1 S2 112.25(15) 2 . ?
S4 Ga1 S2 109.49(15) . . ?
S3 Ga1 S2 108.81(17) . . ?
S1 Ga1 Na1 159.05(11) 2 . ?
S4 Ga1 Na1 59.57(14) . . ?
S3 Ga1 Na1 95.45(18) . . ?
S2 Ga1 Na1 59.24(14) . . ?
S3 Ga2 S5 108.22(16) 4 . ?
S3 Ga2 S1 105.88(16) 4 . ?
S5 Ga2 S1 112.18(15) . . ?
S3 Ga2 S4 108.54(16) 4 . ?
S5 Ga2 S4 109.35(15) . . ?
S1 Ga2 S4 112.48(16) . . ?
S3 Ga2 Na1 95.26(17) 4 4 ?
S5 Ga2 Na1 59.45(12) . 4 ?
S1 Ga2 Na1 158.86(11) . 4 ?
S4 Ga2 Na1 59.02(14) . 4 ?
Fe1 S1 Ga1 0.0 2 2 ?
Fe1 S1 Ga2 104.06(17) 2 . ?
Ga1 S1 Ga2 104.06(17) 2 . ?
Fe1 S1 Na2 88.85(17) 2 8_456 ?
Ga1 S1 Na2 88.85(17) 2 8_456 ?
Ga2 S1 Na2 167.09(13) . 8_456 ?
Fe1 S1 Na1 166.94(14) 2 7_556 ?
Ga1 S1 Na1 166.94(14) 2 7_556 ?
Ga2 S1 Na1 89.00(18) . 7_556 ?
Na2 S1 Na1 78.1(2) 8_456 7_556 ?
Fe1 S2 Ga1 0.0 2 2 ?
Fe1 S2 Ga1 106.6 2 . ?
Ga1 S2 Ga1 106.57(19) 2 . ?
Fe1 S2 Na2 145.06(14) 2 3_445 ?
Ga1 S2 Na2 145.06(14) 2 3_445 ?
Ga1 S2 Na2 99.03(18) . 3_445 ?
Fe1 S2 Na2 99.04(18) 2 4_545 ?
Ga1 S2 Na2 99.04(18) 2 4_545 ?
Ga1 S2 Na2 145.06(14) . 4_545 ?
Na2 S2 Na2 70.4(3) 3_445 4_545 ?
Fe1 S2 Na1 81.34(15) 2 2 ?
Ga1 S2 Na1 81.34(15) 2 2 ?
Ga1 S2 Na1 97.26(16) . 2 ?
Na2 S2 Na1 72.06(14) 3_445 2 ?
Na2 S2 Na1 109.95(16) 4_545 2 ?
Fe1 S2 Na1 97.26(17) 2 . ?
Ga1 S2 Na1 97.26(17) 2 . ?
Ga1 S2 Na1 81.34(15) . . ?
Na2 S2 Na1 109.95(16) 3_445 . ?
Na2 S2 Na1 72.06(14) 4_545 . ?
Na1 S2 Na1 177.7(2) 2 . ?
Fe2 S3 Ga2 0.0 4_545 4_545 ?
Fe2 S3 Ga1 107.32(17) 4_545 . ?
Ga2 S3 Ga1 107.32(17) 4_545 . ?
Fe2 S3 Na2 164.40(14) 4_545 7 ?
Ga2 S3 Na2 164.40(14) 4_545 7 ?
Ga1 S3 Na2 88.27(18) . 7 ?
Fe2 S3 Na1 87.98(17) 4_545 6 ?
Ga2 S3 Na1 87.98(17) 4_545 6 ?
Ga1 S3 Na1 164.69(13) . 6 ?
Na2 S3 Na1 76.42(19) 7 6 ?
Ga1 S4 Ga2 106.44(16) . . ?
Ga1 S4 Na2 98.90(19) . . ?
Ga2 S4 Na2 145.40(16) . . ?
Ga1 S4 Na2 145.14(16) . 2_655 ?
Ga2 S4 Na2 99.22(18) . 2_655 ?
Na2 S4 Na2 70.3(2) . 2_655 ?
Ga1 S4 Na1 97.10(17) . 4 ?
Ga2 S4 Na1 81.67(17) . 4 ?
Na2 S4 Na1 72.01(15) . 4 ?
Na2 S4 Na1 109.81(16) 2_655 4 ?
Ga1 S4 Na1 81.21(16) . . ?
Ga2 S4 Na1 96.97(18) . . ?
Na2 S4 Na1 110.06(17) . . ?
Na2 S4 Na1 72.48(14) 2_655 . ?
Na1 S4 Na1 177.46(7) 4 . ?
Fe2 S5 Ga2 0.0 2 2 ?
Fe2 S5 Ga2 106.3 2 . ?
Ga2 S5 Ga2 106.35(18) 2 . ?
Fe2 S5 Na2 145.42(13) 2 4 ?
Ga2 S5 Na2 145.42(13) 2 4 ?
Ga2 S5 Na2 99.03(17) . 4 ?
Fe2 S5 Na2 99.03(17) 2 3_455 ?
Ga2 S5 Na2 99.03(17) 2 3_455 ?
Ga2 S5 Na2 145.42(13) . 3_455 ?
Na2 S5 Na2 70.3(3) 4 3_455 ?
Fe2 S5 Na1 81.40(16) 2 3_455 ?
Ga2 S5 Na1 81.40(16) 2 3_455 ?
Ga2 S5 Na1 96.91(17) . 3_455 ?
Na2 S5 Na1 72.45(15) 4 3_455 ?
Na2 S5 Na1 109.96(16) 3_455 3_455 ?
Fe2 S5 Na1 96.91(17) 2 4 ?
Ga2 S5 Na1 96.91(17) 2 4 ?
Ga2 S5 Na1 81.40(16) . 4 ?
Na2 S5 Na1 109.96(16) 4 4 ?
Na2 S5 Na1 72.45(15) 3_455 4 ?
Na1 S5 Na1 177.2(2) 3_455 4 ?
S1 Na1 S3 77.14(19) 7_556 6_556 ?
S1 Na1 S4 144.7(2) 7_556 4_545 ?
S3 Na1 S4 94.18(19) 6_556 4_545 ?
S1 Na1 S2 144.1(2) 7_556 . ?
S3 Na1 S2 93.82(18) 6_556 . ?
S4 Na1 S2 69.57(12) 4_545 . ?
S1 Na1 S4 93.15(19) 7_556 . ?
S3 Na1 S4 144.2(2) 6_556 . ?
S4 Na1 S4 111.7(2) 4_545 . ?
S2 Na1 S4 73.91(15) . . ?
S1 Na1 S5 93.5(2) 7_556 3_545 ?
S3 Na1 S5 144.6(2) 6_556 3_545 ?
S4 Na1 S5 73.82(16) 4_545 3_545 ?
S2 Na1 S5 111.8(2) . 3_545 ?
S4 Na1 S5 69.29(13) . 3_545 ?
S1 Na1 Ga1 131.5(2) 7_556 . ?
S3 Na1 Ga1 132.3(2) 6_556 . ?
S4 Na1 Ga1 79.22(17) 4_545 . ?
S2 Na1 Ga1 39.43(8) . . ?
S4 Na1 Ga1 39.22(8) . . ?
S5 Na1 Ga1 79.01(18) 3_545 . ?
S1 Na1 Fe2 131.9(2) 7_556 4_545 ?
S3 Na1 Fe2 132.6(2) 6_556 4_545 ?
S4 Na1 Fe2 39.31(8) 4_545 4_545 ?
S2 Na1 Fe2 79.38(16) . 4_545 ?
S4 Na1 Fe2 79.11(17) . 4_545 ?
S5 Na1 Fe2 39.15(9) 3_545 4_545 ?
Ga1 Na1 Fe2 61.97(15) . 4_545 ?
S1 Na1 Ga2 131.9(2) 7_556 4_545 ?
S3 Na1 Ga2 132.6(2) 6_556 4_545 ?
S4 Na1 Ga2 39.31(8) 4_545 4_545 ?
S2 Na1 Ga2 79.38(16) . 4_545 ?
S4 Na1 Ga2 79.11(17) . 4_545 ?
S5 Na1 Ga2 39.15(9) 3_545 4_545 ?
Ga1 Na1 Ga2 61.97(15) . 4_545 ?
Fe2 Na1 Ga2 0.0 4_545 4_545 ?
S1 Na1 Na2 128.5(2) 7_556 4_545 ?
S3 Na1 Na2 51.34(12) 6_556 4_545 ?
S4 Na1 Na2 53.51(14) 4_545 4_545 ?
S2 Na1 Na2 53.40(15) . 4_545 ?
S4 Na1 Na2 127.3(2) . 4_545 ?
S5 Na1 Na2 127.3(2) 3_545 4_545 ?
Ga1 Na1 Na2 90.52(16) . 4_545 ?
Fe2 Na1 Na2 90.55(16) 4_545 4_545 ?
Ga2 Na1 Na2 90.55(16) 4_545 4_545 ?
S1 Na1 Na2 50.89(13) 7_556 2_655 ?
S3 Na1 Na2 128.04(18) 6_556 2_655 ?
S4 Na1 Na2 126.9(2) 4_545 2_655 ?
S2 Na1 Na2 127.0(2) . 2_655 ?
S4 Na1 Na2 53.13(14) . 2_655 ?
S5 Na1 Na2 53.10(15) 3_545 2_655 ?
Ga1 Na1 Na2 90.02(17) . 2_655 ?
Fe2 Na1 Na2 89.98(16) 4_545 2_655 ?
Ga2 Na1 Na2 89.98(16) 4_545 2_655 ?
Na2 Na1 Na2 179.4(2) 4_545 2_655 ?
S1 Na2 S3 77.37(19) 8 7 ?
S1 Na2 S2 143.9(3) 8 3 ?
S3 Na2 S2 95.5(2) 7 3 ?
S1 Na2 S4 144.6(3) 8 . ?
S3 Na2 S4 95.7(2) 7 . ?
S2 Na2 S4 70.65(13) 3 . ?
S1 Na2 S5 94.7(2) 8 3_545 ?
S3 Na2 S5 144.3(3) 7 3_545 ?
S2 Na2 S5 109.6(2) 3 3_545 ?
S4 Na2 S5 70.64(16) . 3_545 ?
S1 Na2 S4 94.28(19) 8 2_655 ?
S3 Na2 S4 143.8(3) 7 2_655 ?
S2 Na2 S4 70.63(15) 3 2_655 ?
S4 Na2 S4 109.7(2) . 2_655 ?
S5 Na2 S4 70.62(12) 3_545 2_655 ?
S1 Na2 Na2 140.7(2) 8 2_655 ?
S3 Na2 Na2 142.0(2) 7 2_655 ?
S2 Na2 Na2 54.78(13) 3 2_655 ?
S4 Na2 Na2 54.88(18) . 2_655 ?
S5 Na2 Na2 54.86(13) 3_545 2_655 ?
S4 Na2 Na2 54.84(16) 2_655 2_655 ?
S1 Na2 Na1 129.61(19) 8 4 ?
S3 Na2 Na1 52.24(14) 7 4 ?
S2 Na2 Na1 54.54(14) 3 4 ?
S4 Na2 Na1 54.48(14) . 4 ?
S5 Na2 Na1 125.1(2) 3_545 4 ?
S4 Na2 Na1 125.2(2) 2_655 4 ?
Na2 Na2 Na1 89.73(18) 2_655 4 ?
S1 Na2 Na1 51.01(13) 8 2_655 ?
S3 Na2 Na1 128.4(2) 7 2_655 ?
S2 Na2 Na1 125.0(2) 3 2_655 ?
S4 Na2 Na1 125.1(2) . 2_655 ?
S5 Na2 Na1 54.45(14) 3_545 2_655 ?
S4 Na2 Na1 54.39(15) 2_655 2_655 ?
Na2 Na2 Na1 89.65(17) 2_655 2_655 ?
Na1 Na2 Na1 179.4(2) 4 2_655 ?

loop_
_geom_bond_atom_site_label_1
_geom_bond_atom_site_label_2
_geom_bond_distance
_geom_bond_site_symmetry_2
_geom_bond_publ_flag
Ga1 S1 2.276(4) 2 ?
Ga1 S4 2.286(4) . ?
Ga1 S3 2.288(4) . ?
Ga1 S2 2.295(3) . ?
Ga1 Na1 3.572(7) . ?
Ga2 S3 2.284(4) 4 ?
Ga2 S5 2.287(3) . ?
Ga2 S1 2.290(4) . ?
Ga2 S4 2.293(4) . ?
Ga2 Na1 3.582(8) 4 ?
S1 Fe1 2.276(4) 2 ?
S1 Ga1 2.276(4) 2 ?
S1 Na2 2.899(7) 8_456 ?
S1 Na1 2.904(6) 7_556 ?
S2 Fe1 2.295(3) 2 ?
S2 Ga1 2.295(3) 2 ?
S2 Na2 3.060(7) 3_445 ?
S2 Na2 3.060(7) 4_545 ?
S2 Na1 3.105(7) 2 ?
S2 Na1 3.105(7) . ?
S3 Fe2 2.284(4) 4_545 ?
S3 Ga2 2.284(4) 4_545 ?
S3 Na2 2.914(6) 7 ?
S3 Na1 2.950(7) 6 ?
S4 Na2 3.066(7) . ?
S4 Na2 3.067(7) 2_655 ?
S4 Na1 3.104(7) 4 ?
S4 Na1 3.117(7) . ?
S5 Fe2 2.287(3) 2 ?
S5 Ga2 2.287(3) 2 ?
S5 Na2 3.067(7) 4 ?
S5 Na2 3.067(7) 3_455 ?
S5 Na1 3.120(7) 3_455 ?
S5 Na1 3.120(7) 4 ?
Na1 S1 2.904(6) 7_556 ?
Na1 S3 2.950(7) 6_556 ?
Na1 S4 3.104(7) 4_545 ?
Na1 S5 3.120(7) 3_545 ?
Na1 Fe2 3.582(8) 4_545 ?
Na1 Ga2 3.582(8) 4_545 ?
Na1 Na2 3.627(8) 4_545 ?
Na1 Na2 3.656(8) 2_655 ?
Na2 S1 2.899(7) 8 ?
Na2 S3 2.914(6) 7 ?
Na2 S2 3.060(7) 3 ?
Na2 S5 3.067(7) 3_545 ?
Na2 S4 3.067(7) 2_655 ?
Na2 Na2 3.530(12) 2_655 ?
Na2 Na1 3.627(8) 4 ?
Na2 Na1 3.656(8) 2_655 ?
